data_7126408
loop_
_publ_author_name
'Wang, Jiwei'
'Zhan, Licheng'
'Wang, Gendi'
'Wei, Yin'
'Shi, Min'
'Zhang, Jun'

_publ_section_title
;
 Pd-Promoted cross coupling of iodobenzene with vinylgold via an
 unprecedented phenyl transmetalation from Pd to Au.
;
_journal_issue 46
_journal_name_full 'Chemical communications (Cambridge, England)'
_journal_page_first 6213
_journal_page_last 6216
_journal_paper_doi 10.1039/d0cc02645j
_journal_volume 56
_journal_year 2020
_chemical_formula_sum 'C59 H70 Au Cl2 F3 N O5 P3 Pd S'
_chemical_formula_weight 1429.39
_space_group_crystal_system triclinic
_space_group_IT_number 2
_space_group_name_Hall '-P 1'
_space_group_name_H-M_alt 'P -1'
_atom_sites_solution_hydrogens geom
_audit_creation_method SHELXL-2013
_audit_update_record
;
2019-06-26 deposited with the CCDC.	2020-04-17 downloaded from the CCDC.
;
_cell_angle_alpha 84.5370(10)
_cell_angle_beta 82.4420(10)
_cell_angle_gamma 89.5620(10)
_cell_formula_units_Z 2
_cell_length_a 13.9859(4)
_cell_length_b 14.7350(4)
_cell_length_c 15.1208(3)
_cell_measurement_reflns_used 9662
_cell_measurement_temperature 193(2)
_cell_measurement_theta_max 54.936
_cell_measurement_theta_min 4.801
_cell_volume 3074.99(14)
_computing_cell_refinement 'Bruker SAINT'
_computing_data_collection 'Bruker APEX2'
_computing_data_reduction 'Bruker SAINT'
_computing_molecular_graphics 'Bruker SHELXTL'
_computing_publication_material 'Bruker SHELXTL'
_computing_structure_refinement 'SHELXL-2013 (Sheldrick, 2013)'
_computing_structure_solution 'SHELXS-97 (Sheldrick 2008)'
_diffrn_ambient_temperature 193(2)
_diffrn_measured_fraction_theta_full 0.995
_diffrn_measured_fraction_theta_max 0.996
_diffrn_measurement_device_type 'Bruker APEX-II CCD'
_diffrn_measurement_method '\f and \w scans'
_diffrn_radiation_type MoK\a
_diffrn_radiation_wavelength 0.71073
_diffrn_reflns_av_R_equivalents 0.0293
_diffrn_reflns_av_unetI/netI 0.0256
_diffrn_reflns_Laue_measured_fraction_full 0.995
_diffrn_reflns_Laue_measured_fraction_max 0.996
_diffrn_reflns_limit_h_max 16
_diffrn_reflns_limit_h_min -17
_diffrn_reflns_limit_k_max 18
_diffrn_reflns_limit_k_min -18
_diffrn_reflns_limit_l_max 18
_diffrn_reflns_limit_l_min -18
_diffrn_reflns_number 47284
_diffrn_reflns_point_group_measured_fraction_full 0.995
_diffrn_reflns_point_group_measured_fraction_max 0.996
_diffrn_reflns_theta_full 25.242
_diffrn_reflns_theta_max 26.000
_diffrn_reflns_theta_min 2.938
_exptl_absorpt_coefficient_mu 2.929
_exptl_absorpt_correction_T_max 0.7456
_exptl_absorpt_correction_T_min 0.6052
_exptl_absorpt_correction_type multi-scan
_exptl_absorpt_process_details sadabs
_exptl_crystal_colour yellow
_exptl_crystal_density_diffrn 1.544
_exptl_crystal_description prismatic
_exptl_crystal_F_000 1436
_exptl_crystal_size_max 0.160
_exptl_crystal_size_mid 0.140
_exptl_crystal_size_min 0.120
_refine_diff_density_max 1.125
_refine_diff_density_min -0.742
_refine_diff_density_rms 0.062
_refine_ls_extinction_coef 0.00187(12)
_refine_ls_extinction_expression Fc^*^=kFc[1+0.001xFc^2^\l^3^/sin(2\q)]^-1/4^
_refine_ls_extinction_method SHELXL
_refine_ls_goodness_of_fit_ref 1.023
_refine_ls_hydrogen_treatment constr
_refine_ls_matrix_type full
_refine_ls_number_parameters 698
_refine_ls_number_reflns 12027
_refine_ls_number_restraints 0
_refine_ls_restrained_S_all 1.023
_refine_ls_R_factor_all 0.0228
_refine_ls_R_factor_gt 0.0209
_refine_ls_shift/su_max 0.002
_refine_ls_shift/su_mean 0.000
_refine_ls_structure_factor_coef Fsqd
_refine_ls_weighting_details 'w=1/[\s^2^(Fo^2^)+(0.0197P)^2^+2.7921P] where P=(Fo^2^+2Fc^2^)/3'
_refine_ls_weighting_scheme calc
_refine_ls_wR_factor_gt 0.0495
_refine_ls_wR_factor_ref 0.0507
_reflns_Friedel_coverage 0.000
_reflns_number_gt 11449
_reflns_number_total 12027
_reflns_threshold_expression 'I > 2\s(I)'
_cod_data_source_file d0cc02645j2.cif
_cod_data_source_block mo_dd19079_0m
_cod_depositor_comments 'Adding full bibliography for 7126403--7126408.cif.'
_cod_database_code 7126408
_shelx_space_group_comment
; 
The symmetry employed for this shelxl refinement is uniquely defined 
by the following loop, which should always be used as a source of 
symmetry information in preference to the above space-group names. 
They are only intended as comments. 
;
_shelx_estimated_absorpt_t_min 0.651
_shelx_estimated_absorpt_t_max 0.720
_shelxl_version_number 2013-4

loop_
_space_group_symop_operation_xyz
'x, y, z'
'-x, -y, -z'

loop_
_atom_site_label
_atom_site_type_symbol
_atom_site_fract_x
_atom_site_fract_y
_atom_site_fract_z
_atom_site_U_iso_or_equiv
_atom_site_adp_type
_atom_site_occupancy
_atom_site_site_symmetry_order
_atom_site_calc_flag
_atom_site_refinement_flags_posn
_atom_site_refinement_flags_adp
_atom_site_refinement_flags_occupancy
_atom_site_disorder_assembly
_atom_site_disorder_group
Au1 Au 0.29860(2) 0.26206(2) 0.73794(2) 0.02155(4) Uani 1 1 d . . . . .
Pd1 Pd 0.54141(2) 0.24891(2) 0.76523(2) 0.01758(5) Uani 1 1 d . . . . .
P1 P 0.57768(5) 0.39754(4) 0.71334(4) 0.02356(13) Uani 1 1 d . . . . .
P2 P 0.56566(5) 0.09614(4) 0.78169(4) 0.02177(13) Uani 1 1 d . . . . .
P3 P 0.24216(5) 0.25056(5) 0.60341(4) 0.02520(13) Uani 1 1 d . . . . .
O1 O 0.64256(13) 0.39257(12) 0.61426(12) 0.0320(4) Uani 1 1 d . . . . .
O2 O 0.62941(13) 0.07007(11) 0.68777(11) 0.0278(4) Uani 1 1 d . . . . .
N1 N 0.27240(14) 0.28759(13) 0.93085(12) 0.0201(4) Uani 1 1 d . . . . .
C1 C 0.34440(17) 0.27418(15) 0.85951(14) 0.0198(5) Uani 1 1 d . . . . .
C2 C 0.43940(16) 0.26484(14) 0.87685(15) 0.0189(4) Uani 1 1 d . . . . .
C3 C 0.45823(17) 0.26581(15) 0.96735(15) 0.0201(5) Uani 1 1 d . . . . .
C4 C 0.55272(18) 0.25427(17) 0.99201(17) 0.0274(5) Uani 1 1 d . . . . .
H4 H 0.6056 0.2462 0.9472 0.033 Uiso 1 1 calc R U . . .
C5 C 0.5684(2) 0.25464(19) 1.07934(18) 0.0341(6) Uani 1 1 d . . . . .
H5 H 0.6320 0.2467 1.0942 0.041 Uiso 1 1 calc R U . . .
C6 C 0.4919(2) 0.26657(19) 1.14779(17) 0.0341(6) Uani 1 1 d . . . . .
H6 H 0.5043 0.2667 1.2080 0.041 Uiso 1 1 calc R U . . .
C7 C 0.4005(2) 0.27780(17) 1.12782(16) 0.0286(5) Uani 1 1 d . . . . .
H7 H 0.3489 0.2857 1.1740 0.034 Uiso 1 1 calc R U . . .
C8 C 0.38210(18) 0.27765(15) 1.03728(15) 0.0221(5) Uani 1 1 d . . . . .
C9 C 0.28855(18) 0.28944(16) 1.01557(15) 0.0236(5) Uani 1 1 d . . . . .
H9 H 0.2366 0.2987 1.0610 0.028 Uiso 1 1 calc R U . . .
C10 C 0.17453(17) 0.30425(17) 0.90935(15) 0.0240(5) Uani 1 1 d . . . . .
C11 C 0.11609(19) 0.22932(18) 0.90411(17) 0.0303(6) Uani 1 1 d . . . . .
C12 C 0.0262(2) 0.2474(2) 0.8774(2) 0.0414(7) Uani 1 1 d . . . . .
H12 H -0.0156 0.1982 0.8722 0.050 Uiso 1 1 calc R U . . .
C13 C -0.0032(2) 0.3361(2) 0.8581(2) 0.0452(8) Uani 1 1 d . . . . .
H13 H -0.0649 0.3470 0.8395 0.054 Uiso 1 1 calc R U . . .
C14 C 0.0553(2) 0.4084(2) 0.86549(19) 0.0383(7) Uani 1 1 d . . . . .
H14 H 0.0332 0.4687 0.8526 0.046 Uiso 1 1 calc R U . . .
C15 C 0.14692(19) 0.39458(18) 0.89178(17) 0.0294(6) Uani 1 1 d . . . . .
C16 C 0.2105(2) 0.47526(18) 0.90064(19) 0.0366(6) Uani 1 1 d . . . . .
H16 H 0.2738 0.4509 0.9161 0.044 Uiso 1 1 calc R U . . .
C17 C 0.1659(3) 0.5292(2) 0.9772(2) 0.0620(10) Uani 1 1 d . . . . .
H17A H 0.1047 0.5556 0.9629 0.093 Uiso 1 1 calc R U . . .
H17B H 0.2102 0.5781 0.9852 0.093 Uiso 1 1 calc R U . . .
H17C H 0.1543 0.4884 1.0327 0.093 Uiso 1 1 calc R U . . .
C18 C 0.2303(3) 0.5370(2) 0.8132(2) 0.0507(8) Uani 1 1 d . . . . .
H18A H 0.2559 0.5006 0.7646 0.076 Uiso 1 1 calc R U . . .
H18B H 0.2774 0.5840 0.8197 0.076 Uiso 1 1 calc R U . . .
H18C H 0.1701 0.5661 0.7993 0.076 Uiso 1 1 calc R U . . .
C19 C 0.14599(19) 0.13179(18) 0.92955(19) 0.0345(6) Uani 1 1 d . . . . .
H19 H 0.2162 0.1327 0.9359 0.041 Uiso 1 1 calc R U . . .
C20 C 0.1325(3) 0.0683(2) 0.8580(2) 0.0530(9) Uani 1 1 d . . . . .
H20A H 0.0639 0.0649 0.8513 0.079 Uiso 1 1 calc R U . . .
H20B H 0.1559 0.0073 0.8760 0.079 Uiso 1 1 calc R U . . .
H20C H 0.1691 0.0920 0.8008 0.079 Uiso 1 1 calc R U . . .
C21 C 0.0916(2) 0.0956(2) 1.0203(2) 0.0441(7) Uani 1 1 d . . . . .
H21A H 0.1024 0.1366 1.0655 0.066 Uiso 1 1 calc R U . . .
H21B H 0.1151 0.0346 1.0379 0.066 Uiso 1 1 calc R U . . .
H21C H 0.0225 0.0925 1.0157 0.066 Uiso 1 1 calc R U . . .
C22 C 0.63348(17) 0.23157(16) 0.65266(15) 0.0224(5) Uani 1 1 d . . . . .
C23 C 0.66906(18) 0.30496(17) 0.59308(17) 0.0274(5) Uani 1 1 d . . . . .
C24 C 0.7292(2) 0.2951(2) 0.51439(18) 0.0353(6) Uani 1 1 d . . . . .
H24 H 0.7512 0.3466 0.4745 0.042 Uiso 1 1 calc R U . . .
C25 C 0.7565(2) 0.2074(2) 0.49566(18) 0.0373(7) Uani 1 1 d . . . . .
H25 H 0.7982 0.1993 0.4421 0.045 Uiso 1 1 calc R U . . .
C26 C 0.72484(19) 0.13165(19) 0.55258(17) 0.0326(6) Uani 1 1 d . . . . .
H26 H 0.7444 0.0720 0.5393 0.039 Uiso 1 1 calc R U . . .
C27 C 0.66337(17) 0.14565(17) 0.63001(16) 0.0249(5) Uani 1 1 d . . . . .
C28 C 0.4894(2) 0.48447(17) 0.68505(18) 0.0317(6) Uani 1 1 d . . . . .
H28 H 0.4441 0.4922 0.7407 0.038 Uiso 1 1 calc R U . . .
C29 C 0.4306(2) 0.4514(2) 0.6160(2) 0.0417(7) Uani 1 1 d . . . . .
H29A H 0.4736 0.4420 0.5611 0.063 Uiso 1 1 calc R U . . .
H29B H 0.3822 0.4973 0.6024 0.063 Uiso 1 1 calc R U . . .
H29C H 0.3983 0.3939 0.6402 0.063 Uiso 1 1 calc R U . . .
C30 C 0.5348(3) 0.57793(19) 0.6510(2) 0.0471(8) Uani 1 1 d . . . . .
H30A H 0.5655 0.6019 0.6986 0.071 Uiso 1 1 calc R U . . .
H30B H 0.4846 0.6201 0.6335 0.071 Uiso 1 1 calc R U . . .
H30C H 0.5834 0.5715 0.5990 0.071 Uiso 1 1 calc R U . . .
C31 C 0.6603(2) 0.45503(18) 0.77415(19) 0.0333(6) Uani 1 1 d . . . . .
H31 H 0.6834 0.5122 0.7367 0.040 Uiso 1 1 calc R U . . .
C32 C 0.6079(3) 0.4821(2) 0.8630(2) 0.0450(8) Uani 1 1 d . . . . .
H32A H 0.5543 0.5228 0.8513 0.067 Uiso 1 1 calc R U . . .
H32B H 0.6530 0.5134 0.8943 0.067 Uiso 1 1 calc R U . . .
H32C H 0.5827 0.4272 0.9003 0.067 Uiso 1 1 calc R U . . .
C33 C 0.7484(2) 0.3960(2) 0.7880(2) 0.0459(8) Uani 1 1 d . . . . .
H33A H 0.7290 0.3436 0.8314 0.069 Uiso 1 1 calc R U . . .
H33B H 0.7967 0.4321 0.8108 0.069 Uiso 1 1 calc R U . . .
H33C H 0.7759 0.3745 0.7308 0.069 Uiso 1 1 calc R U . . .
C34 C 0.6458(2) 0.05789(17) 0.86464(17) 0.0300(6) Uani 1 1 d . . . . .
H34 H 0.6148 0.0749 0.9242 0.036 Uiso 1 1 calc R U . . .
C35 C 0.7418(2) 0.1097(2) 0.8421(2) 0.0416(7) Uani 1 1 d . . . . .
H35A H 0.7762 0.0911 0.7860 0.062 Uiso 1 1 calc R U . . .
H35B H 0.7813 0.0958 0.8906 0.062 Uiso 1 1 calc R U . . .
H35C H 0.7294 0.1754 0.8352 0.062 Uiso 1 1 calc R U . . .
C36 C 0.6621(2) -0.04525(19) 0.8736(2) 0.0446(7) Uani 1 1 d . . . . .
H36A H 0.6007 -0.0766 0.8949 0.067 Uiso 1 1 calc R U . . .
H36B H 0.7078 -0.0604 0.9165 0.067 Uiso 1 1 calc R U . . .
H36C H 0.6882 -0.0648 0.8151 0.067 Uiso 1 1 calc R U . . .
C37 C 0.46837(19) 0.01238(16) 0.79267(17) 0.0279(5) Uani 1 1 d . . . . .
H37 H 0.4977 -0.0493 0.7873 0.033 Uiso 1 1 calc R U . . .
C38 C 0.4069(2) 0.03270(19) 0.7168(2) 0.0386(7) Uani 1 1 d . . . . .
H38A H 0.3732 0.0906 0.7239 0.058 Uiso 1 1 calc R U . . .
H38B H 0.3595 -0.0164 0.7187 0.058 Uiso 1 1 calc R U . . .
H38C H 0.4484 0.0369 0.6591 0.058 Uiso 1 1 calc R U . . .
C39 C 0.4088(2) 0.0119(2) 0.8846(2) 0.0421(7) Uani 1 1 d . . . . .
H39A H 0.4502 -0.0039 0.9312 0.063 Uiso 1 1 calc R U . . .
H39B H 0.3567 -0.0331 0.8899 0.063 Uiso 1 1 calc R U . . .
H39C H 0.3812 0.0725 0.8918 0.063 Uiso 1 1 calc R U . . .
C40 C 0.33160(19) 0.21249(17) 0.51670(16) 0.0268(5) Uani 1 1 d . . . . .
C41 C 0.42794(19) 0.21673(18) 0.52740(17) 0.0294(6) Uani 1 1 d . . . . .
H41 H 0.4461 0.2380 0.5802 0.035 Uiso 1 1 calc R U . . .
C42 C 0.4983(2) 0.1901(2) 0.46163(18) 0.0371(6) Uani 1 1 d . . . . .
H42 H 0.5645 0.1935 0.4692 0.045 Uiso 1 1 calc R U . . .
C43 C 0.4723(2) 0.1588(2) 0.38550(19) 0.0412(7) Uani 1 1 d . . . . .
H43 H 0.5205 0.1408 0.3404 0.049 Uiso 1 1 calc R U . . .
C44 C 0.3768(3) 0.1535(2) 0.3743(2) 0.0474(8) Uani 1 1 d . . . . .
H44 H 0.3592 0.1317 0.3215 0.057 Uiso 1 1 calc R U . . .
C45 C 0.3059(2) 0.1798(2) 0.43967(19) 0.0405(7) Uani 1 1 d . . . . .
H45 H 0.2398 0.1755 0.4320 0.049 Uiso 1 1 calc R U . . .
C46 C 0.1414(2) 0.17138(19) 0.60965(18) 0.0339(6) Uani 1 1 d . . . . .
C47 C 0.0474(2) 0.2020(2) 0.6162(2) 0.0505(8) Uani 1 1 d . . . . .
H47 H 0.0348 0.2655 0.6148 0.061 Uiso 1 1 calc R U . . .
C48 C -0.0289(3) 0.1403(3) 0.6248(3) 0.0729(12) Uani 1 1 d . . . . .
H48 H -0.0935 0.1616 0.6299 0.087 Uiso 1 1 calc R U . . .
C49 C -0.0105(3) 0.0481(3) 0.6259(3) 0.0765(13) Uani 1 1 d . . . . .
H49 H -0.0624 0.0059 0.6310 0.092 Uiso 1 1 calc R U . . .
C50 C 0.0831(3) 0.0171(3) 0.6196(3) 0.0672(11) Uani 1 1 d . . . . .
H50 H 0.0956 -0.0464 0.6208 0.081 Uiso 1 1 calc R U . . .
C51 C 0.1589(3) 0.0784(2) 0.6116(2) 0.0500(8) Uani 1 1 d . . . . .
H51 H 0.2234 0.0567 0.6073 0.060 Uiso 1 1 calc R U . . .
C52 C 0.19671(18) 0.35941(17) 0.56070(17) 0.0271(5) Uani 1 1 d . . . . .
C53 C 0.19827(19) 0.38591(19) 0.46980(18) 0.0327(6) Uani 1 1 d . . . . .
H53 H 0.2285 0.3483 0.4267 0.039 Uiso 1 1 calc R U . . .
C54 C 0.1557(2) 0.4673(2) 0.4420(2) 0.0411(7) Uani 1 1 d . . . . .
H54 H 0.1565 0.4853 0.3799 0.049 Uiso 1 1 calc R U . . .
C55 C 0.1122(2) 0.5220(2) 0.5044(2) 0.0440(7) Uani 1 1 d . . . . .
H55 H 0.0827 0.5773 0.4851 0.053 Uiso 1 1 calc R U . . .
C56 C 0.1111(2) 0.4971(2) 0.5944(2) 0.0457(8) Uani 1 1 d . . . . .
H56 H 0.0817 0.5355 0.6371 0.055 Uiso 1 1 calc R U . . .
C57 C 0.1531(2) 0.4159(2) 0.6229(2) 0.0386(7) Uani 1 1 d . . . . .
H57 H 0.1521 0.3986 0.6851 0.046 Uiso 1 1 calc R U . . .
Cl1 Cl 0.17711(6) 0.80834(7) 0.95564(6) 0.0622(2) Uani 1 1 d . . . . .
Cl2 Cl 0.23496(7) 0.80801(8) 0.76458(6) 0.0674(3) Uani 1 1 d . . . . .
C59 C 0.1394(2) 0.7930(3) 0.8520(3) 0.0591(9) Uani 1 1 d . . . . .
H59A H 0.1123 0.7308 0.8541 0.071 Uiso 1 1 calc R U . . .
H59B H 0.0878 0.8372 0.8404 0.071 Uiso 1 1 calc R U . . .
S1 S 0.09208(6) 0.33150(6) 0.22394(5) 0.04612(19) Uani 1 1 d . . . . .
F1 F 0.1280(5) 0.1736(3) 0.2973(5) 0.244(4) Uani 1 1 d . . . . .
F2 F 0.0615(3) 0.2625(3) 0.3893(2) 0.168(2) Uani 1 1 d . . . . .
F3 F -0.0190(3) 0.2015(3) 0.3027(2) 0.202(3) Uani 1 1 d . . . . .
O3 O 0.0212(4) 0.3942(3) 0.2464(3) 0.161(2) Uani 1 1 d . . . . .
O4 O 0.1866(2) 0.3547(2) 0.2375(2) 0.0981(12) Uani 1 1 d . . . . .
O5 O 0.0839(2) 0.2942(2) 0.14241(19) 0.0856(10) Uani 1 1 d . . . . .
C58 C 0.0600(4) 0.2405(4) 0.3087(4) 0.109(2) Uani 1 1 d . . . . .

loop_
_atom_site_aniso_label
_atom_site_aniso_U_11
_atom_site_aniso_U_22
_atom_site_aniso_U_33
_atom_site_aniso_U_23
_atom_site_aniso_U_13
_atom_site_aniso_U_12
Au1 0.02154(6) 0.02519(6) 0.01839(5) -0.00312(3) -0.00360(3) 0.00026(4)
Pd1 0.01913(9) 0.01702(9) 0.01616(9) -0.00177(6) -0.00059(7) 0.00055(7)
P1 0.0265(3) 0.0195(3) 0.0240(3) -0.0005(2) -0.0019(3) -0.0021(2)
P2 0.0264(3) 0.0183(3) 0.0200(3) -0.0020(2) -0.0007(2) 0.0029(2)
P3 0.0248(3) 0.0298(3) 0.0221(3) -0.0045(2) -0.0060(2) -0.0012(3)
O1 0.0382(10) 0.0251(9) 0.0290(9) 0.0012(7) 0.0067(8) -0.0054(8)
O2 0.0344(10) 0.0227(9) 0.0251(9) -0.0058(7) 0.0030(7) 0.0050(7)
N1 0.0194(10) 0.0198(10) 0.0207(10) -0.0026(7) -0.0005(8) 0.0025(8)
C1 0.0247(12) 0.0181(11) 0.0158(11) -0.0024(8) 0.0002(9) 0.0016(9)
C2 0.0234(12) 0.0126(10) 0.0203(11) -0.0022(8) -0.0009(9) 0.0006(9)
C3 0.0252(12) 0.0146(11) 0.0205(11) -0.0019(8) -0.0035(9) 0.0023(9)
C4 0.0272(13) 0.0286(13) 0.0271(13) -0.0053(10) -0.0047(10) 0.0054(10)
C5 0.0318(14) 0.0408(16) 0.0333(14) -0.0080(12) -0.0147(12) 0.0096(12)
C6 0.0468(17) 0.0353(15) 0.0232(13) -0.0064(11) -0.0139(12) 0.0084(12)
C7 0.0381(15) 0.0270(13) 0.0204(12) -0.0039(10) -0.0022(11) 0.0057(11)
C8 0.0302(13) 0.0158(11) 0.0201(11) -0.0019(9) -0.0025(10) 0.0020(9)
C9 0.0287(13) 0.0213(12) 0.0194(11) -0.0029(9) 0.0023(10) 0.0035(10)
C10 0.0193(12) 0.0311(13) 0.0207(12) -0.0032(10) 0.0011(9) 0.0045(10)
C11 0.0259(13) 0.0320(14) 0.0313(14) -0.0019(11) 0.0016(11) 0.0021(11)
C12 0.0258(14) 0.0455(18) 0.0527(18) -0.0029(14) -0.0058(13) -0.0023(13)
C13 0.0223(14) 0.059(2) 0.0539(19) 0.0016(15) -0.0091(13) 0.0106(14)
C14 0.0311(15) 0.0403(16) 0.0414(16) 0.0007(12) -0.0010(12) 0.0174(13)
C15 0.0302(13) 0.0308(14) 0.0263(13) -0.0036(10) -0.0004(10) 0.0086(11)
C16 0.0429(16) 0.0250(14) 0.0427(16) -0.0049(12) -0.0082(13) 0.0084(12)
C17 0.095(3) 0.044(2) 0.049(2) -0.0173(16) -0.008(2) 0.0045(19)
C18 0.059(2) 0.0391(18) 0.0512(19) 0.0013(14) -0.0016(16) -0.0057(15)
C19 0.0233(13) 0.0301(14) 0.0486(17) -0.0012(12) -0.0010(12) -0.0027(11)
C20 0.068(2) 0.0360(17) 0.053(2) -0.0089(15) 0.0035(17) -0.0025(16)
C21 0.0426(17) 0.0389(17) 0.0489(18) 0.0047(13) -0.0050(14) 0.0005(14)
C22 0.0198(11) 0.0274(13) 0.0200(11) -0.0045(9) -0.0012(9) -0.0003(10)
C23 0.0255(13) 0.0300(13) 0.0259(13) -0.0021(10) -0.0007(10) -0.0031(10)
C24 0.0325(14) 0.0434(16) 0.0269(13) 0.0006(11) 0.0047(11) -0.0102(12)
C25 0.0295(14) 0.0548(18) 0.0264(14) -0.0117(12) 0.0068(11) -0.0015(13)
C26 0.0295(14) 0.0380(15) 0.0305(14) -0.0106(11) -0.0001(11) 0.0048(12)
C27 0.0243(12) 0.0306(13) 0.0201(12) -0.0044(10) -0.0026(10) 0.0015(10)
C28 0.0361(15) 0.0252(13) 0.0327(14) 0.0032(11) -0.0044(11) 0.0034(11)
C29 0.0411(17) 0.0370(16) 0.0464(17) 0.0131(13) -0.0159(14) -0.0056(13)
C30 0.066(2) 0.0224(14) 0.0551(19) 0.0054(13) -0.0227(17) 0.0007(14)
C31 0.0372(15) 0.0231(13) 0.0414(15) -0.0003(11) -0.0134(12) -0.0072(11)
C32 0.068(2) 0.0320(16) 0.0389(16) -0.0094(12) -0.0162(15) -0.0040(15)
C33 0.0385(17) 0.0384(17) 0.065(2) -0.0020(15) -0.0232(15) -0.0033(13)
C34 0.0390(15) 0.0253(13) 0.0273(13) -0.0035(10) -0.0094(11) 0.0071(11)
C35 0.0383(16) 0.0398(17) 0.0498(18) -0.0037(13) -0.0180(14) 0.0035(13)
C36 0.059(2) 0.0291(15) 0.0499(18) -0.0024(13) -0.0258(16) 0.0122(14)
C37 0.0324(14) 0.0174(12) 0.0334(14) -0.0021(10) -0.0034(11) 0.0013(10)
C38 0.0388(16) 0.0279(14) 0.0520(18) -0.0050(12) -0.0157(14) 0.0010(12)
C39 0.0421(17) 0.0345(16) 0.0451(17) 0.0007(13) 0.0087(14) -0.0046(13)
C40 0.0323(14) 0.0256(13) 0.0233(12) -0.0039(10) -0.0050(10) 0.0021(10)
C41 0.0340(14) 0.0309(14) 0.0246(13) -0.0034(10) -0.0082(11) 0.0025(11)
C42 0.0358(15) 0.0399(16) 0.0345(15) -0.0011(12) -0.0031(12) 0.0091(12)
C43 0.0521(19) 0.0381(16) 0.0324(15) -0.0086(12) 0.0013(13) 0.0150(14)
C44 0.064(2) 0.0509(19) 0.0317(15) -0.0215(14) -0.0089(15) 0.0057(16)
C45 0.0406(16) 0.0504(18) 0.0345(15) -0.0161(13) -0.0118(13) 0.0020(14)
C46 0.0352(15) 0.0400(16) 0.0282(14) -0.0008(11) -0.0115(11) -0.0086(12)
C47 0.0339(16) 0.052(2) 0.065(2) 0.0064(16) -0.0135(15) -0.0106(14)
C48 0.040(2) 0.081(3) 0.097(3) 0.015(2) -0.020(2) -0.020(2)
C49 0.068(3) 0.071(3) 0.092(3) 0.004(2) -0.022(2) -0.042(2)
C50 0.072(3) 0.047(2) 0.084(3) -0.0032(19) -0.016(2) -0.0249(19)
C51 0.0506(19) 0.0409(18) 0.060(2) -0.0069(15) -0.0099(16) -0.0104(15)
C52 0.0227(12) 0.0299(13) 0.0299(13) -0.0039(10) -0.0069(10) -0.0024(10)
C53 0.0271(13) 0.0384(15) 0.0324(14) -0.0006(11) -0.0045(11) -0.0021(11)
C54 0.0350(15) 0.0431(17) 0.0432(17) 0.0109(13) -0.0078(13) -0.0047(13)
C55 0.0294(15) 0.0340(16) 0.069(2) 0.0063(14) -0.0153(14) -0.0020(12)
C56 0.0374(17) 0.0420(17) 0.061(2) -0.0163(15) -0.0100(15) 0.0102(14)
C57 0.0382(16) 0.0436(17) 0.0360(15) -0.0113(13) -0.0073(12) 0.0078(13)
Cl1 0.0471(5) 0.0850(7) 0.0543(5) -0.0108(5) -0.0039(4) 0.0119(5)
Cl2 0.0620(6) 0.0907(7) 0.0497(5) -0.0001(5) -0.0120(4) -0.0115(5)
C59 0.0373(18) 0.072(3) 0.072(2) -0.020(2) -0.0107(17) -0.0072(17)
S1 0.0461(4) 0.0456(4) 0.0419(4) -0.0056(3) 0.0125(3) 0.0084(4)
F1 0.332(8) 0.072(3) 0.367(9) 0.038(4) -0.228(7) -0.002(4)
F2 0.174(3) 0.258(5) 0.0713(19) 0.078(2) -0.073(2) -0.151(4)
F3 0.201(4) 0.282(5) 0.124(3) 0.108(3) -0.107(3) -0.196(4)
O3 0.211(5) 0.165(4) 0.094(3) -0.001(3) 0.012(3) 0.154(4)
O4 0.074(2) 0.121(3) 0.099(2) -0.046(2) 0.0190(17) -0.0552(19)
O5 0.0611(17) 0.134(3) 0.0608(17) -0.0377(18) 0.0158(14) -0.0281(18)
C58 0.107(4) 0.111(4) 0.116(4) 0.054(3) -0.080(4) -0.061(4)

loop_
_atom_type_symbol
_atom_type_description
_atom_type_scat_dispersion_real
_atom_type_scat_dispersion_imag
_atom_type_scat_source
C C 0.0033 0.0016 'International Tables Vol C Tables 4.2.6.8 and 6.1.1.4'
H H 0.0000 0.0000 'International Tables Vol C Tables 4.2.6.8 and 6.1.1.4'
Au Au -2.0133 8.8022 'International Tables Vol C Tables 4.2.6.8 and 6.1.1.4'
Cl Cl 0.1484 0.1585 'International Tables Vol C Tables 4.2.6.8 and 6.1.1.4'
F F 0.0171 0.0103 'International Tables Vol C Tables 4.2.6.8 and 6.1.1.4'
N N 0.0061 0.0033 'International Tables Vol C Tables 4.2.6.8 and 6.1.1.4'
O O 0.0106 0.0060 'International Tables Vol C Tables 4.2.6.8 and 6.1.1.4'
P P 0.1023 0.0942 'International Tables Vol C Tables 4.2.6.8 and 6.1.1.4'
Pd Pd -0.9988 1.0072 'International Tables Vol C Tables 4.2.6.8 and 6.1.1.4'
S S 0.1246 0.1234 'International Tables Vol C Tables 4.2.6.8 and 6.1.1.4'

loop_
_geom_angle_atom_site_label_1
_geom_angle_atom_site_label_2
_geom_angle_atom_site_label_3
_geom_angle
_geom_angle_site_symmetry_1
_geom_angle_site_symmetry_3
_geom_angle_publ_flag
C1 Au1 P3 178.01(7) . . ?
C22 Pd1 C2 176.40(9) . . ?
C22 Pd1 P2 78.86(7) . . ?
C2 Pd1 P2 100.86(6) . . ?
C22 Pd1 P1 79.26(7) . . ?
C2 Pd1 P1 101.58(6) . . ?
P2 Pd1 P1 156.09(2) . . ?
O1 P1 C31 102.04(12) . . ?
O1 P1 C28 100.47(11) . . ?
C31 P1 C28 105.03(12) . . ?
O1 P1 Pd1 105.13(7) . . ?
C31 P1 Pd1 115.65(9) . . ?
C28 P1 Pd1 125.06(9) . . ?
O2 P2 C37 100.42(10) . . ?
O2 P2 C34 101.51(11) . . ?
C37 P2 C34 107.03(12) . . ?
O2 P2 Pd1 106.41(7) . . ?
C37 P2 Pd1 123.36(8) . . ?
C34 P2 Pd1 114.85(8) . . ?
C52 P3 C40 107.54(12) . . ?
C52 P3 C46 104.88(12) . . ?
C40 P3 C46 104.67(13) . . ?
C52 P3 Au1 110.68(8) . . ?
C40 P3 Au1 114.17(8) . . ?
C46 P3 Au1 114.22(9) . . ?
C23 O1 P1 115.04(15) . . ?
C27 O2 P2 113.91(14) . . ?
C9 N1 C1 124.1(2) . . ?
C9 N1 C10 118.52(19) . . ?
C1 N1 C10 117.29(18) . . ?
C2 C1 N1 118.6(2) . . ?
C2 C1 Au1 124.98(16) . . ?
N1 C1 Au1 116.30(16) . . ?
C1 C2 C3 118.1(2) . . ?
C1 C2 Pd1 115.48(16) . . ?
C3 C2 Pd1 126.37(17) . . ?
C8 C3 C4 117.0(2) . . ?
C8 C3 C2 120.8(2) . . ?
C4 C3 C2 122.2(2) . . ?
C5 C4 C3 120.9(2) . . ?
C5 C4 H4 119.6 . . ?
C3 C4 H4 119.6 . . ?
C4 C5 C6 121.3(2) . . ?
C4 C5 H5 119.4 . . ?
C6 C5 H5 119.4 . . ?
C7 C6 C5 120.2(2) . . ?
C7 C6 H6 119.9 . . ?
C5 C6 H6 119.9 . . ?
C6 C7 C8 119.8(2) . . ?
C6 C7 H7 120.1 . . ?
C8 C7 H7 120.1 . . ?
C9 C8 C3 118.6(2) . . ?
C9 C8 C7 120.5(2) . . ?
C3 C8 C7 120.9(2) . . ?
N1 C9 C8 119.7(2) . . ?
N1 C9 H9 120.2 . . ?
C8 C9 H9 120.2 . . ?
C15 C10 C11 124.1(2) . . ?
C15 C10 N1 117.6(2) . . ?
C11 C10 N1 118.3(2) . . ?
C12 C11 C10 116.8(2) . . ?
C12 C11 C19 120.5(2) . . ?
C10 C11 C19 122.7(2) . . ?
C13 C12 C11 120.8(3) . . ?
C13 C12 H12 119.6 . . ?
C11 C12 H12 119.6 . . ?
C14 C13 C12 121.0(3) . . ?
C14 C13 H13 119.5 . . ?
C12 C13 H13 119.5 . . ?
C13 C14 C15 120.9(3) . . ?
C13 C14 H14 119.5 . . ?
C15 C14 H14 119.5 . . ?
C10 C15 C14 116.4(3) . . ?
C10 C15 C16 123.2(2) . . ?
C14 C15 C16 120.4(2) . . ?
C15 C16 C18 112.1(2) . . ?
C15 C16 C17 110.4(3) . . ?
C18 C16 C17 110.9(3) . . ?
C15 C16 H16 107.7 . . ?
C18 C16 H16 107.7 . . ?
C17 C16 H16 107.7 . . ?
C16 C17 H17A 109.5 . . ?
C16 C17 H17B 109.5 . . ?
H17A C17 H17B 109.5 . . ?
C16 C17 H17C 109.5 . . ?
H17A C17 H17C 109.5 . . ?
H17B C17 H17C 109.5 . . ?
C16 C18 H18A 109.5 . . ?
C16 C18 H18B 109.5 . . ?
H18A C18 H18B 109.5 . . ?
C16 C18 H18C 109.5 . . ?
H18A C18 H18C 109.5 . . ?
H18B C18 H18C 109.5 . . ?
C11 C19 C20 112.6(2) . . ?
C11 C19 C21 110.4(2) . . ?
C20 C19 C21 110.8(2) . . ?
C11 C19 H19 107.6 . . ?
C20 C19 H19 107.6 . . ?
C21 C19 H19 107.6 . . ?
C19 C20 H20A 109.5 . . ?
C19 C20 H20B 109.5 . . ?
H20A C20 H20B 109.5 . . ?
C19 C20 H20C 109.5 . . ?
H20A C20 H20C 109.5 . . ?
H20B C20 H20C 109.5 . . ?
C19 C21 H21A 109.5 . . ?
C19 C21 H21B 109.5 . . ?
H21A C21 H21B 109.5 . . ?
C19 C21 H21C 109.5 . . ?
H21A C21 H21C 109.5 . . ?
H21B C21 H21C 109.5 . . ?
C27 C22 C23 116.2(2) . . ?
C27 C22 Pd1 121.95(18) . . ?
C23 C22 Pd1 121.87(18) . . ?
C24 C23 C22 123.2(2) . . ?
C24 C23 O1 118.8(2) . . ?
C22 C23 O1 118.0(2) . . ?
C23 C24 C25 117.8(3) . . ?
C23 C24 H24 121.1 . . ?
C25 C24 H24 121.1 . . ?
C26 C25 C24 121.9(2) . . ?
C26 C25 H25 119.0 . . ?
C24 C25 H25 119.0 . . ?
C25 C26 C27 117.7(2) . . ?
C25 C26 H26 121.2 . . ?
C27 C26 H26 121.2 . . ?
C22 C27 C26 123.2(2) . . ?
C22 C27 O2 118.1(2) . . ?
C26 C27 O2 118.7(2) . . ?
C29 C28 C30 110.2(2) . . ?
C29 C28 P1 109.70(19) . . ?
C30 C28 P1 113.5(2) . . ?
C29 C28 H28 107.7 . . ?
C30 C28 H28 107.7 . . ?
P1 C28 H28 107.7 . . ?
C28 C29 H29A 109.5 . . ?
C28 C29 H29B 109.5 . . ?
H29A C29 H29B 109.5 . . ?
C28 C29 H29C 109.5 . . ?
H29A C29 H29C 109.5 . . ?
H29B C29 H29C 109.5 . . ?
C28 C30 H30A 109.5 . . ?
C28 C30 H30B 109.5 . . ?
H30A C30 H30B 109.5 . . ?
C28 C30 H30C 109.5 . . ?
H30A C30 H30C 109.5 . . ?
H30B C30 H30C 109.5 . . ?
C33 C31 C32 111.7(2) . . ?
C33 C31 P1 111.01(19) . . ?
C32 C31 P1 110.6(2) . . ?
C33 C31 H31 107.8 . . ?
C32 C31 H31 107.8 . . ?
P1 C31 H31 107.8 . . ?
C31 C32 H32A 109.5 . . ?
C31 C32 H32B 109.5 . . ?
H32A C32 H32B 109.5 . . ?
C31 C32 H32C 109.5 . . ?
H32A C32 H32C 109.5 . . ?
H32B C32 H32C 109.5 . . ?
C31 C33 H33A 109.5 . . ?
C31 C33 H33B 109.5 . . ?
H33A C33 H33B 109.5 . . ?
C31 C33 H33C 109.5 . . ?
H33A C33 H33C 109.5 . . ?
H33B C33 H33C 109.5 . . ?
C36 C34 C35 111.0(2) . . ?
C36 C34 P2 113.87(19) . . ?
C35 C34 P2 109.27(18) . . ?
C36 C34 H34 107.5 . . ?
C35 C34 H34 107.5 . . ?
P2 C34 H34 107.5 . . ?
C34 C35 H35A 109.5 . . ?
C34 C35 H35B 109.5 . . ?
H35A C35 H35B 109.5 . . ?
C34 C35 H35C 109.5 . . ?
H35A C35 H35C 109.5 . . ?
H35B C35 H35C 109.5 . . ?
C34 C36 H36A 109.5 . . ?
C34 C36 H36B 109.5 . . ?
H36A C36 H36B 109.5 . . ?
C34 C36 H36C 109.5 . . ?
H36A C36 H36C 109.5 . . ?
H36B C36 H36C 109.5 . . ?
C39 C37 C38 112.0(2) . . ?
C39 C37 P2 110.00(18) . . ?
C38 C37 P2 109.73(18) . . ?
C39 C37 H37 108.3 . . ?
C38 C37 H37 108.3 . . ?
P2 C37 H37 108.3 . . ?
C37 C38 H38A 109.5 . . ?
C37 C38 H38B 109.5 . . ?
H38A C38 H38B 109.5 . . ?
C37 C38 H38C 109.5 . . ?
H38A C38 H38C 109.5 . . ?
H38B C38 H38C 109.5 . . ?
C37 C39 H39A 109.5 . . ?
C37 C39 H39B 109.5 . . ?
H39A C39 H39B 109.5 . . ?
C37 C39 H39C 109.5 . . ?
H39A C39 H39C 109.5 . . ?
H39B C39 H39C 109.5 . . ?
C41 C40 C45 119.2(2) . . ?
C41 C40 P3 118.88(19) . . ?
C45 C40 P3 122.0(2) . . ?
C40 C41 C42 120.5(2) . . ?
C40 C41 H41 119.8 . . ?
C42 C41 H41 119.8 . . ?
C43 C42 C41 119.9(3) . . ?
C43 C42 H42 120.0 . . ?
C41 C42 H42 120.0 . . ?
C44 C43 C42 120.3(3) . . ?
C44 C43 H43 119.9 . . ?
C42 C43 H43 119.9 . . ?
C43 C44 C45 120.2(3) . . ?
C43 C44 H44 119.9 . . ?
C45 C44 H44 119.9 . . ?
C44 C45 C40 119.9(3) . . ?
C44 C45 H45 120.0 . . ?
C40 C45 H45 120.0 . . ?
C47 C46 C51 119.3(3) . . ?
C47 C46 P3 121.1(2) . . ?
C51 C46 P3 119.6(2) . . ?
C46 C47 C48 120.4(3) . . ?
C46 C47 H47 119.8 . . ?
C48 C47 H47 119.8 . . ?
C49 C48 C47 119.8(4) . . ?
C49 C48 H48 120.1 . . ?
C47 C48 H48 120.1 . . ?
C50 C49 C48 120.1(3) . . ?
C50 C49 H49 120.0 . . ?
C48 C49 H49 120.0 . . ?
C49 C50 C51 120.1(4) . . ?
C49 C50 H50 119.9 . . ?
C51 C50 H50 119.9 . . ?
C50 C51 C46 120.3(3) . . ?
C50 C51 H51 119.8 . . ?
C46 C51 H51 119.8 . . ?
C53 C52 C57 119.2(3) . . ?
C53 C52 P3 123.1(2) . . ?
C57 C52 P3 117.6(2) . . ?
C52 C53 C54 120.0(3) . . ?
C52 C53 H53 120.0 . . ?
C54 C53 H53 120.0 . . ?
C55 C54 C53 120.0(3) . . ?
C55 C54 H54 120.0 . . ?
C53 C54 H54 120.0 . . ?
C56 C55 C54 120.5(3) . . ?
C56 C55 H55 119.7 . . ?
C54 C55 H55 119.7 . . ?
C55 C56 C57 119.9(3) . . ?
C55 C56 H56 120.1 . . ?
C57 C56 H56 120.1 . . ?
C56 C57 C52 120.4(3) . . ?
C56 C57 H57 119.8 . . ?
C52 C57 H57 119.8 . . ?
Cl2 C59 Cl1 111.47(18) . . ?
Cl2 C59 H59A 109.3 . . ?
Cl1 C59 H59A 109.3 . . ?
Cl2 C59 H59B 109.3 . . ?
Cl1 C59 H59B 109.3 . . ?
H59A C59 H59B 108.0 . . ?
O3 S1 O5 113.5(3) . . ?
O3 S1 O4 116.0(3) . . ?
O5 S1 O4 115.66(17) . . ?
O3 S1 C58 101.0(3) . . ?
O5 S1 C58 104.8(3) . . ?
O4 S1 C58 103.3(2) . . ?
F3 C58 F2 110.4(5) . . ?
F3 C58 F1 104.4(6) . . ?
F2 C58 F1 105.5(4) . . ?
F3 C58 S1 114.2(3) . . ?
F2 C58 S1 113.8(4) . . ?
F1 C58 S1 107.6(5) . . ?

loop_
_geom_bond_atom_site_label_1
_geom_bond_atom_site_label_2
_geom_bond_distance
_geom_bond_site_symmetry_2
_geom_bond_publ_flag
Au1 C1 2.048(2) . ?
Au1 P3 2.2977(6) . ?
Pd1 C22 2.030(2) . ?
Pd1 C2 2.092(2) . ?
Pd1 P2 2.2689(6) . ?
Pd1 P1 2.2923(6) . ?
P1 O1 1.6540(18) . ?
P1 C31 1.828(3) . ?
P1 C28 1.833(3) . ?
P2 O2 1.6507(17) . ?
P2 C37 1.825(3) . ?
P2 C34 1.836(3) . ?
P3 C52 1.814(3) . ?
P3 C40 1.816(3) . ?
P3 C46 1.824(3) . ?
O1 C23 1.395(3) . ?
O2 C27 1.394(3) . ?
N1 C9 1.332(3) . ?
N1 C1 1.403(3) . ?
N1 C10 1.462(3) . ?
C1 C2 1.391(3) . ?
C2 C3 1.429(3) . ?
C3 C8 1.421(3) . ?
C3 C4 1.424(3) . ?
C4 C5 1.367(4) . ?
C4 H4 0.9500 . ?
C5 C6 1.410(4) . ?
C5 H5 0.9500 . ?
C6 C7 1.356(4) . ?
C6 H6 0.9500 . ?
C7 C8 1.426(3) . ?
C7 H7 0.9500 . ?
C8 C9 1.396(3) . ?
C9 H9 0.9500 . ?
C10 C15 1.394(3) . ?
C10 C11 1.393(4) . ?
C11 C12 1.386(4) . ?
C11 C19 1.522(4) . ?
C12 C13 1.383(4) . ?
C12 H12 0.9500 . ?
C13 C14 1.370(4) . ?
C13 H13 0.9500 . ?
C14 C15 1.399(4) . ?
C14 H14 0.9500 . ?
C15 C16 1.517(4) . ?
C16 C18 1.526(4) . ?
C16 C17 1.530(4) . ?
C16 H16 1.0000 . ?
C17 H17A 0.9800 . ?
C17 H17B 0.9800 . ?
C17 H17C 0.9800 . ?
C18 H18A 0.9800 . ?
C18 H18B 0.9800 . ?
C18 H18C 0.9800 . ?
C19 C20 1.527(4) . ?
C19 C21 1.529(4) . ?
C19 H19 1.0000 . ?
C20 H20A 0.9800 . ?
C20 H20B 0.9800 . ?
C20 H20C 0.9800 . ?
C21 H21A 0.9800 . ?
C21 H21B 0.9800 . ?
C21 H21C 0.9800 . ?
C22 C27 1.390(3) . ?
C22 C23 1.390(3) . ?
C23 C24 1.383(4) . ?
C24 C25 1.389(4) . ?
C24 H24 0.9500 . ?
C25 C26 1.381(4) . ?
C25 H25 0.9500 . ?
C26 C27 1.390(3) . ?
C26 H26 0.9500 . ?
C28 C29 1.527(4) . ?
C28 C30 1.536(4) . ?
C28 H28 1.0000 . ?
C29 H29A 0.9800 . ?
C29 H29B 0.9800 . ?
C29 H29C 0.9800 . ?
C30 H30A 0.9800 . ?
C30 H30B 0.9800 . ?
C30 H30C 0.9800 . ?
C31 C33 1.528(4) . ?
C31 C32 1.530(4) . ?
C31 H31 1.0000 . ?
C32 H32A 0.9800 . ?
C32 H32B 0.9800 . ?
C32 H32C 0.9800 . ?
C33 H33A 0.9800 . ?
C33 H33B 0.9800 . ?
C33 H33C 0.9800 . ?
C34 C36 1.531(4) . ?
C34 C35 1.533(4) . ?
C34 H34 1.0000 . ?
C35 H35A 0.9800 . ?
C35 H35B 0.9800 . ?
C35 H35C 0.9800 . ?
C36 H36A 0.9800 . ?
C36 H36B 0.9800 . ?
C36 H36C 0.9800 . ?
C37 C39 1.523(4) . ?
C37 C38 1.529(4) . ?
C37 H37 1.0000 . ?
C38 H38A 0.9800 . ?
C38 H38B 0.9800 . ?
C38 H38C 0.9800 . ?
C39 H39A 0.9800 . ?
C39 H39B 0.9800 . ?
C39 H39C 0.9800 . ?
C40 C41 1.381(4) . ?
C40 C45 1.392(4) . ?
C41 C42 1.387(4) . ?
C41 H41 0.9500 . ?
C42 C43 1.373(4) . ?
C42 H42 0.9500 . ?
C43 C44 1.372(5) . ?
C43 H43 0.9500 . ?
C44 C45 1.385(4) . ?
C44 H44 0.9500 . ?
C45 H45 0.9500 . ?
C46 C47 1.380(4) . ?
C46 C51 1.389(4) . ?
C47 C48 1.393(5) . ?
C47 H47 0.9500 . ?
C48 C49 1.379(6) . ?
C48 H48 0.9500 . ?
C49 C50 1.378(6) . ?
C49 H49 0.9500 . ?
C50 C51 1.383(5) . ?
C50 H50 0.9500 . ?
C51 H51 0.9500 . ?
C52 C53 1.390(4) . ?
C52 C57 1.392(4) . ?
C53 C54 1.389(4) . ?
C53 H53 0.9500 . ?
C54 C55 1.377(5) . ?
C54 H54 0.9500 . ?
C55 C56 1.373(5) . ?
C55 H55 0.9500 . ?
C56 C57 1.385(4) . ?
C56 H56 0.9500 . ?
C57 H57 0.9500 . ?
Cl1 C59 1.753(4) . ?
Cl2 C59 1.751(4) . ?
C59 H59A 0.9900 . ?
C59 H59B 0.9900 . ?
S1 O3 1.381(3) . ?
S1 O5 1.415(3) . ?
S1 O4 1.413(3) . ?
S1 C58 1.781(5) . ?
F1 C58 1.371(9) . ?
F2 C58 1.293(7) . ?
F3 C58 1.266(5) . ?

loop_
_geom_torsion_atom_site_label_1
_geom_torsion_atom_site_label_2
_geom_torsion_atom_site_label_3
_geom_torsion_atom_site_label_4
_geom_torsion
_geom_torsion_site_symmetry_1
_geom_torsion_site_symmetry_2
_geom_torsion_site_symmetry_3
_geom_torsion_site_symmetry_4
_geom_torsion_publ_flag
C31 P1 O1 C23 113.09(18) . . . . ?
C28 P1 O1 C23 -138.91(18) . . . . ?
Pd1 P1 O1 C23 -7.98(18) . . . . ?
C37 P2 O2 C27 138.35(17) . . . . ?
C34 P2 O2 C27 -111.69(17) . . . . ?
Pd1 P2 O2 C27 8.78(17) . . . . ?
C9 N1 C1 C2 -2.0(3) . . . . ?
C10 N1 C1 C2 175.4(2) . . . . ?
C9 N1 C1 Au1 174.32(17) . . . . ?
C10 N1 C1 Au1 -8.3(3) . . . . ?
N1 C1 C2 C3 2.4(3) . . . . ?
Au1 C1 C2 C3 -173.57(16) . . . . ?
N1 C1 C2 Pd1 -178.32(15) . . . . ?
Au1 C1 C2 Pd1 5.7(2) . . . . ?
C1 C2 C3 C8 -1.1(3) . . . . ?
Pd1 C2 C3 C8 179.71(16) . . . . ?
C1 C2 C3 C4 178.3(2) . . . . ?
Pd1 C2 C3 C4 -0.9(3) . . . . ?
C8 C3 C4 C5 0.1(4) . . . . ?
C2 C3 C4 C5 -179.4(2) . . . . ?
C3 C4 C5 C6 -0.1(4) . . . . ?
C4 C5 C6 C7 0.1(4) . . . . ?
C5 C6 C7 C8 -0.1(4) . . . . ?
C4 C3 C8 C9 179.8(2) . . . . ?
C2 C3 C8 C9 -0.8(3) . . . . ?
C4 C3 C8 C7 0.0(3) . . . . ?
C2 C3 C8 C7 179.4(2) . . . . ?
C6 C7 C8 C9 -179.8(2) . . . . ?
C6 C7 C8 C3 0.0(4) . . . . ?
C1 N1 C9 C8 0.1(3) . . . . ?
C10 N1 C9 C8 -177.3(2) . . . . ?
C3 C8 C9 N1 1.3(3) . . . . ?
C7 C8 C9 N1 -178.9(2) . . . . ?
C9 N1 C10 C15 85.6(3) . . . . ?
C1 N1 C10 C15 -91.9(3) . . . . ?
C9 N1 C10 C11 -96.9(3) . . . . ?
C1 N1 C10 C11 85.6(3) . . . . ?
C15 C10 C11 C12 1.7(4) . . . . ?
N1 C10 C11 C12 -175.5(2) . . . . ?
C15 C10 C11 C19 -175.9(2) . . . . ?
N1 C10 C11 C19 6.8(4) . . . . ?
C10 C11 C12 C13 -0.7(4) . . . . ?
C19 C11 C12 C13 177.0(3) . . . . ?
C11 C12 C13 C14 -0.4(5) . . . . ?
C12 C13 C14 C15 0.7(5) . . . . ?
C11 C10 C15 C14 -1.5(4) . . . . ?
N1 C10 C15 C14 175.8(2) . . . . ?
C11 C10 C15 C16 178.1(2) . . . . ?
N1 C10 C15 C16 -4.6(3) . . . . ?
C13 C14 C15 C10 0.2(4) . . . . ?
C13 C14 C15 C16 -179.3(3) . . . . ?
C10 C15 C16 C18 122.4(3) . . . . ?
C14 C15 C16 C18 -58.1(3) . . . . ?
C10 C15 C16 C17 -113.4(3) . . . . ?
C14 C15 C16 C17 66.1(3) . . . . ?
C12 C11 C19 C20 51.7(4) . . . . ?
C10 C11 C19 C20 -130.7(3) . . . . ?
C12 C11 C19 C21 -72.8(3) . . . . ?
C10 C11 C19 C21 104.8(3) . . . . ?
C27 C22 C23 C24 1.3(4) . . . . ?
Pd1 C22 C23 C24 -177.7(2) . . . . ?
C27 C22 C23 O1 -178.6(2) . . . . ?
Pd1 C22 C23 O1 2.4(3) . . . . ?
P1 O1 C23 C24 -175.4(2) . . . . ?
P1 O1 C23 C22 4.5(3) . . . . ?
C22 C23 C24 C25 -1.4(4) . . . . ?
O1 C23 C24 C25 178.5(2) . . . . ?
C23 C24 C25 C26 0.4(4) . . . . ?
C24 C25 C26 C27 0.5(4) . . . . ?
C23 C22 C27 C26 -0.3(4) . . . . ?
Pd1 C22 C27 C26 178.74(19) . . . . ?
C23 C22 C27 O2 -179.9(2) . . . . ?
Pd1 C22 C27 O2 -0.9(3) . . . . ?
C25 C26 C27 C22 -0.6(4) . . . . ?
C25 C26 C27 O2 179.1(2) . . . . ?
P2 O2 C27 C22 -5.9(3) . . . . ?
P2 O2 C27 C26 174.47(19) . . . . ?
O1 P1 C28 C29 61.4(2) . . . . ?
C31 P1 C28 C29 167.00(19) . . . . ?
Pd1 P1 C28 C29 -55.6(2) . . . . ?
O1 P1 C28 C30 -62.4(2) . . . . ?
C31 P1 C28 C30 43.2(2) . . . . ?
Pd1 P1 C28 C30 -179.38(17) . . . . ?
O1 P1 C31 C33 -65.6(2) . . . . ?
C28 P1 C31 C33 -170.0(2) . . . . ?
Pd1 P1 C31 C33 47.9(2) . . . . ?
O1 P1 C31 C32 169.84(19) . . . . ?
C28 P1 C31 C32 65.4(2) . . . . ?
Pd1 P1 C31 C32 -76.7(2) . . . . ?
O2 P2 C34 C36 -64.9(2) . . . . ?
C37 P2 C34 C36 39.9(2) . . . . ?
Pd1 P2 C34 C36 -179.20(18) . . . . ?
O2 P2 C34 C35 59.9(2) . . . . ?
C37 P2 C34 C35 164.67(18) . . . . ?
Pd1 P2 C34 C35 -54.5(2) . . . . ?
O2 P2 C37 C39 169.89(18) . . . . ?
C34 P2 C37 C39 64.3(2) . . . . ?
Pd1 P2 C37 C39 -72.4(2) . . . . ?
O2 P2 C37 C38 -66.44(19) . . . . ?
C34 P2 C37 C38 -172.02(18) . . . . ?
Pd1 P2 C37 C38 51.3(2) . . . . ?
C52 P3 C40 C41 106.3(2) . . . . ?
C46 P3 C40 C41 -142.5(2) . . . . ?
Au1 P3 C40 C41 -16.9(2) . . . . ?
C52 P3 C40 C45 -73.3(3) . . . . ?
C46 P3 C40 C45 37.9(3) . . . . ?
Au1 P3 C40 C45 163.5(2) . . . . ?
C45 C40 C41 C42 1.0(4) . . . . ?
P3 C40 C41 C42 -178.6(2) . . . . ?
C40 C41 C42 C43 -0.4(4) . . . . ?
C41 C42 C43 C44 -0.2(5) . . . . ?
C42 C43 C44 C45 0.1(5) . . . . ?
C43 C44 C45 C40 0.6(5) . . . . ?
C41 C40 C45 C44 -1.1(4) . . . . ?
P3 C40 C45 C44 178.5(2) . . . . ?
C52 P3 C46 C47 -23.5(3) . . . . ?
C40 P3 C46 C47 -136.6(3) . . . . ?
Au1 P3 C46 C47 97.9(2) . . . . ?
C52 P3 C46 C51 159.2(2) . . . . ?
C40 P3 C46 C51 46.1(3) . . . . ?
Au1 P3 C46 C51 -79.5(2) . . . . ?
C51 C46 C47 C48 0.1(5) . . . . ?
P3 C46 C47 C48 -177.2(3) . . . . ?
C46 C47 C48 C49 -0.6(6) . . . . ?
C47 C48 C49 C50 0.8(7) . . . . ?
C48 C49 C50 C51 -0.4(7) . . . . ?
C49 C50 C51 C46 -0.1(6) . . . . ?
C47 C46 C51 C50 0.2(5) . . . . ?
P3 C46 C51 C50 177.6(3) . . . . ?
C40 P3 C52 C53 25.1(2) . . . . ?
C46 P3 C52 C53 -85.9(2) . . . . ?
Au1 P3 C52 C53 150.45(19) . . . . ?
C40 P3 C52 C57 -158.9(2) . . . . ?
C46 P3 C52 C57 90.1(2) . . . . ?
Au1 P3 C52 C57 -33.6(2) . . . . ?
C57 C52 C53 C54 -0.8(4) . . . . ?
P3 C52 C53 C54 175.2(2) . . . . ?
C52 C53 C54 C55 0.2(4) . . . . ?
C53 C54 C55 C56 0.5(4) . . . . ?
C54 C55 C56 C57 -0.7(5) . . . . ?
C55 C56 C57 C52 0.2(5) . . . . ?
C53 C52 C57 C56 0.5(4) . . . . ?
P3 C52 C57 C56 -175.6(2) . . . . ?
O3 S1 C58 F3 67.4(7) . . . . ?
O5 S1 C58 F3 -50.7(7) . . . . ?
O4 S1 C58 F3 -172.2(6) . . . . ?
O3 S1 C58 F2 -60.6(5) . . . . ?
O5 S1 C58 F2 -178.8(4) . . . . ?
O4 S1 C58 F2 59.7(5) . . . . ?
O3 S1 C58 F1 -177.2(4) . . . . ?
O5 S1 C58 F1 64.6(4) . . . . ?
O4 S1 C58 F1 -56.9(4) . . . . ?
